data_4512226
loop_
_publ_author_name
'Madrahimov, Sherzod T.'
'Atesin, Tulay A.'
'Karagiaridi, Olga'
'Sarjeant, Amy A.'
'Farha, Omar K.'
'Hupp, Joseph T.'
'Nguyen, SonBinh T.'

_publ_section_title
;
 Metal--Organic Frameworks Containing (Alkynyl)Gold Functionalities: A
 Comparative Evaluation of Solvent-Assisted Linker Exchange,de
 NovoSynthesis, and Post-synthesis Modification
;
_journal_issue 12
_journal_name_full 'Crystal Growth &amp; Design'
_journal_page_first 6320
_journal_paper_doi 10.1021/cg501066s
_journal_volume 14
_journal_year 2014
_chemical_formula_moiety 'C47 H24 Br2 N2 O8 Zn2'
_chemical_formula_sum 'C47 H24 Br2 N2 O8 Zn2'
_chemical_formula_weight 1035.24
_chemical_name_systematic
;
 ?
;
_space_group_crystal_system monoclinic
_space_group_IT_number 10
_space_group_name_Hall '-P 2y'
_space_group_name_H-M_alt 'P 1 2/m 1'
_symmetry_space_group_name_Hall '-P 2y'
_symmetry_space_group_name_H-M 'P 1 2/m 1'
_atom_sites_solution_hydrogens mixed
_atom_sites_solution_primary dual
_audit_creation_date 2014-05-12
_audit_creation_method
;
Olex2 1.2
(compiled 2014.03.20 svn.r2914 for OlexSys, GUI svn.r4816)
;
_cell_angle_alpha 90
_cell_angle_beta 97.169(12)
_cell_angle_gamma 90
_cell_formula_units_Z 1
_cell_length_a 11.270(3)
_cell_length_b 15.803(2)
_cell_length_c 16.274(3)
_cell_measurement_reflns_used 2489
_cell_measurement_temperature 100(2)
_cell_measurement_theta_max 50.684
_cell_measurement_theta_min 3.914
_cell_volume 2875.7(10)
_computing_cell_refinement 'SAINT V7.23A (Bruker, 2005)'
_computing_data_collection 'APEX2 V2.1-4 (Bruker, 2007)'
_computing_data_reduction 'Bruker SAINT'
_computing_molecular_graphics 'Olex2 (Dolomanov et al., 2009)'
_computing_publication_material 'Olex2 (Dolomanov et al., 2009)'
_computing_structure_refinement 'XL (Sheldrick, 2008)'
_computing_structure_solution 'XM (Sheldrick, 2008)'
_diffrn_ambient_temperature 99.99
_diffrn_detector_area_resol_mean 8
_diffrn_measured_fraction_theta_full 0.547
_diffrn_measured_fraction_theta_max 0.907
_diffrn_measurement_device_type 'Bruker Kappa APEX CCD area detector'
_diffrn_measurement_method '\f and \w scans'
_diffrn_radiation_monochromator 'MX optics'
_diffrn_radiation_type CuK\a
_diffrn_radiation_wavelength 1.54178
_diffrn_reflns_av_R_equivalents 0.0700
_diffrn_reflns_av_unetI/netI 0.0904
_diffrn_reflns_Laue_measured_fraction_full 0.547
_diffrn_reflns_Laue_measured_fraction_max 0.907
_diffrn_reflns_limit_h_max 5
_diffrn_reflns_limit_h_min -11
_diffrn_reflns_limit_k_max 15
_diffrn_reflns_limit_k_min -15
_diffrn_reflns_limit_l_max 16
_diffrn_reflns_limit_l_min -14
_diffrn_reflns_number 6582
_diffrn_reflns_point_group_measured_fraction_full 0.547
_diffrn_reflns_point_group_measured_fraction_max 0.907
_diffrn_reflns_theta_full 67.679
_diffrn_reflns_theta_max 51.223
_diffrn_reflns_theta_min 5.084
_diffrn_source microsource
_exptl_absorpt_coefficient_mu 1.502
_exptl_absorpt_correction_T_max 0.7500
_exptl_absorpt_correction_T_min 0.4724
_exptl_absorpt_correction_type multi-scan
_exptl_absorpt_process_details
;
SADABS-2012/1 (Bruker,2012) was used for absorption correction.
wR2(int) was 0.0987 before and 0.0563 after correction.
The Ratio of minimum to maximum transmission is 0.6299.
The \l/2 correction factor is 0.0015.
;
_exptl_crystal_colour yellow
_exptl_crystal_colour_primary yellow
_exptl_crystal_density_diffrn 0.598
_exptl_crystal_description block
_exptl_crystal_F_000 514
_exptl_crystal_size_max 0.114
_exptl_crystal_size_mid 0.102
_exptl_crystal_size_min 0.049
_refine_diff_density_max 0.775
_refine_diff_density_min -0.931
_refine_diff_density_rms 0.081
_refine_ls_extinction_method none
_refine_ls_goodness_of_fit_ref 1.050
_refine_ls_hydrogen_treatment mixed
_refine_ls_matrix_type full
_refine_ls_number_parameters 161
_refine_ls_number_reflns 2967
_refine_ls_number_restraints 201
_refine_ls_restrained_S_all 1.048
_refine_ls_R_factor_all 0.1097
_refine_ls_R_factor_gt 0.0807
_refine_ls_shift/su_max 0.000
_refine_ls_shift/su_mean 0.000
_refine_ls_structure_factor_coef Fsqd
_refine_ls_weighting_details 'w=1/[\s^2^(Fo^2^)+(0.1459P)^2^+1.6857P] where P=(Fo^2^+2Fc^2^)/3'
_refine_ls_weighting_scheme calc
_refine_ls_wR_factor_gt 0.2383
_refine_ls_wR_factor_ref 0.2556
_reflns_Friedel_coverage 0.000
_reflns_number_gt 1826
_reflns_number_total 2967
_reflns_threshold_expression 'I > 2\s(I)'
_cod_data_source_file cg501066s_si_003.cif
_cod_data_source_block n2412
_cod_depositor_comments 'Adding full bibliography for 4512226.cif.'
_cod_database_code 4512226
_shelxl_version_number 2013-4
_shelx_space_group_comment
;
The symmetry employed for this shelxl refinement is uniquely defined
by the following loop, which should always be used as a source of
symmetry information in preference to the above space-group names.
They are only intended as comments.
;
_shelx_estimated_absorpt_t_max 0.930
_shelx_estimated_absorpt_t_min 0.847
_olex2_refinement_description
;
1. Fixed Uiso
 At 1.2 times of:
  All C(H) groups, All C(H,H) groups
2. Restrained distances
 C10-H10 = C11-H11
 0.95 with sigma of 0.001
 N1-C14 \\sim C13-C14 \\sim C12-C13 \\sim C12-C11 \\sim C11-C10 \\sim N1-C10
\\sim C13-C16
 with sigma of 0.02
 C14-C16 \\sim C12-C16
 with sigma of 0.02
 N1-C13 \\sim C14-C12 \\sim C13-C11 \\sim C12-C10 \\sim C11-N1 \\sim C10-C14
 with sigma of 0.02
 H10-N1 \\sim H11-C10 \\sim H10-C11 \\sim H11-C12
 with sigma of 0.02
3. Restrained planarity
 N1, C10, C11, C12, C13, C14
 with sigma of 0.1
4. Rigid body (RIGU) restrains
 All non-hydrogen atoms
 with sigma for 1-2 distances of 0.004 and sigma for 1-3 distances of 0.004
5. Others
 Fixed Sof: H10(0.25) H11(0.25) H15A(0.5) H15B(0.5) C16(0.25)
6.a Secondary CH2 refined with riding coordinates:
 C15(H15A,H15B)
6.b Aromatic/amide H refined with riding coordinates:
 C3(H3), C4(H4), C6(H6), C7(H7), C14(H14)
;
_smtbx_masks_special_details
;
The solvent masking procedure in Olex2 was used to remove
the electronic contributions from disordered solvent as well
as the AuPR3 moiety which could not be located from residual
density maps.

Total solvent accessible volume / cell = 2087.4 Ang^3 [72.6%]
Total electron count / cell = 267.3
;

loop_
_space_group_symop_operation_xyz
'x, y, z'
'-x, y, -z'
'-x, -y, -z'
'x, -y, z'

loop_
_atom_site_label
_atom_site_type_symbol
_atom_site_fract_x
_atom_site_fract_y
_atom_site_fract_z
_atom_site_U_iso_or_equiv
_atom_site_adp_type
_atom_site_occupancy
_atom_site_site_symmetry_order
_atom_site_calc_flag
_atom_site_refinement_flags_posn
_atom_site_refinement_flags_adp
_atom_site_refinement_flags_occupancy
Br1 Br 0.28974(13) 0.5000 0.49997(14) 0.0993(9) Uani 1 2 d S T P
Zn1 Zn 0.48328(11) 0.0000 0.40862(10) 0.0409(6) Uani 1 2 d S T P
O1 O 0.3646(6) 0.0907(3) 0.4285(4) 0.0689(18) Uani 1 1 d . . .
O2 O 0.3861(6) 0.0904(4) 0.5651(4) 0.0709(19) Uani 1 1 d . . .
N1 N 0.4690(9) 0.0000 0.2829(6) 0.067(3) Uani 1 2 d S T P
C1 C 0.3469(7) 0.1182(4) 0.5007(6) 0.0413(19) Uani 1 1 d . . .
C2 C 0.2651(7) 0.1926(5) 0.5006(6) 0.051(2) Uani 1 1 d . . .
C3 C 0.2425(9) 0.2293(6) 0.5761(7) 0.072(3) Uani 1 1 d . . .
H3 H 0.2734 0.2052 0.6279 0.087 Uiso 1 1 calc R . .
C4 C 0.1729(10) 0.3022(6) 0.5713(7) 0.075(3) Uani 1 1 d . . .
H4 H 0.1542 0.3268 0.6213 0.090 Uiso 1 1 calc R . .
C5 C 0.1309(7) 0.3394(5) 0.4997(6) 0.049(2) Uani 1 1 d . . .
C6 C 0.1494(8) 0.3018(6) 0.4270(7) 0.062(2) Uani 1 1 d . . .
H6 H 0.1172 0.3275 0.3763 0.075 Uiso 1 1 calc R . .
C7 C 0.2113(11) 0.2301(6) 0.4248(7) 0.084(3) Uani 1 1 d . . .
H7 H 0.2198 0.2040 0.3733 0.101 Uiso 1 1 calc R . .
C8 C 0.0565(7) 0.4232(5) 0.4987(6) 0.052(2) Uani 1 1 d . . .
C9 C 0.1205(11) 0.5000 0.4955(9) 0.061(4) Uani 1 2 d S T P
C10 C 0.3589(9) 0.0000 0.2387(7) 0.113(6) Uani 1 2 d DS T P
H10 H 0.2880(13) 0.0000 0.2647(12) 0.135 Uiso 0.5 2 d DRS T P
C11 C 0.3487(11) 0.0000 0.1526(7) 0.138(8) Uani 1 2 d DS T P
H11 H 0.2711(13) 0.0000 0.1221(12) 0.165 Uiso 0.5 2 d DRS T P
C12 C 0.4492(12) 0.0000 0.1140(8) 0.121(6) Uani 1 2 d S T P
C13 C 0.5581(13) 0.0000 0.1587(7) 0.140(8) Uani 1 2 d S T P
C14 C 0.5687(11) 0.0000 0.2443(6) 0.107(6) Uani 1 2 d S T P
H14 H 0.6455 0.0000 0.2758 0.129 Uiso 1 2 calc RS T P
C15 C 0.4395(17) 0.0000 0.0172(10) 0.131(7) Uani 1 2 d S T P
H15A H 0.3937 -0.0506 -0.0040 0.157 Uiso 0.5 1 calc R . .
H15B H 0.3937 0.0506 -0.0040 0.157 Uiso 0.5 1 calc R . .
C16 C 0.663(2) 0.0000 0.1246(13) 0.16(2) Uani 0.5 2 d S T P

loop_
_atom_site_aniso_label
_atom_site_aniso_U_11
_atom_site_aniso_U_22
_atom_site_aniso_U_33
_atom_site_aniso_U_23
_atom_site_aniso_U_13
_atom_site_aniso_U_12
Br1 0.0435(10) 0.0296(8) 0.230(2) 0.000 0.0382(11) 0.000
Zn1 0.0278(9) 0.0178(8) 0.0790(12) 0.000 0.0145(7) 0.000
O1 0.096(5) 0.036(3) 0.080(4) 0.013(3) 0.029(3) 0.029(3)
O2 0.085(5) 0.039(4) 0.091(4) 0.000(3) 0.019(3) 0.033(3)
N1 0.072(6) 0.058(6) 0.068(5) 0.000 -0.002(4) 0.000
C1 0.043(5) 0.013(4) 0.070(5) 0.007(3) 0.016(4) 0.002(3)
C2 0.045(4) 0.021(4) 0.089(5) -0.005(3) 0.017(4) -0.003(3)
C3 0.090(7) 0.048(5) 0.082(6) -0.003(4) 0.021(5) 0.034(5)
C4 0.104(7) 0.046(5) 0.079(6) -0.006(4) 0.030(5) 0.044(5)
C5 0.044(5) 0.017(4) 0.089(5) -0.002(3) 0.016(4) 0.003(3)
C6 0.056(6) 0.044(4) 0.088(6) 0.002(4) 0.013(4) 0.022(4)
C7 0.112(8) 0.053(5) 0.085(6) -0.009(4) 0.006(5) 0.042(5)
C8 0.020(3) 0.022(3) 0.117(7) 0.004(4) 0.023(4) 0.003(3)
C9 0.047(6) 0.009(4) 0.133(12) 0.000 0.040(6) 0.000
C10 0.076(7) 0.19(2) 0.062(6) 0.000 -0.017(5) 0.000
C11 0.107(9) 0.24(3) 0.051(7) 0.000 -0.035(5) 0.000
C12 0.144(10) 0.144(17) 0.070(7) 0.000 -0.015(6) 0.000
C13 0.126(9) 0.23(3) 0.060(7) 0.000 -0.007(5) 0.000
C14 0.082(8) 0.19(2) 0.047(6) 0.000 -0.001(5) 0.000
C15 0.131(14) 0.20(2) 0.047(7) 0.000 -0.043(7) 0.000
C16 0.132(13) 0.29(6) 0.052(14) 0.000 -0.002(10) 0.000

loop_
_atom_type_symbol
_atom_type_description
_atom_type_scat_dispersion_real
_atom_type_scat_dispersion_imag
_atom_type_scat_source
C C 0.0181 0.0091 'International Tables Vol C Tables 4.2.6.8 and 6.1.1.4'
H H 0.0000 0.0000 'International Tables Vol C Tables 4.2.6.8 and 6.1.1.4'
Br Br -0.6763 1.2805 'International Tables Vol C Tables 4.2.6.8 and 6.1.1.4'
N N 0.0311 0.0180 'International Tables Vol C Tables 4.2.6.8 and 6.1.1.4'
O O 0.0492 0.0322 'International Tables Vol C Tables 4.2.6.8 and 6.1.1.4'
Zn Zn -1.5491 0.6778 'International Tables Vol C Tables 4.2.6.8 and 6.1.1.4'

loop_
_geom_angle_atom_site_label_1
_geom_angle_atom_site_label_2
_geom_angle_atom_site_label_3
_geom_angle
_geom_angle_site_symmetry_1
_geom_angle_site_symmetry_3
O1 Zn1 Zn1 80.89(19) . 3_656
O1 Zn1 Zn1 80.89(19) 4 3_656
O1 Zn1 O1 90.7(4) . 4
O1 Zn1 O2 158.9(3) . 3_656
O1 Zn1 O2 86.8(3) . 2_656
O1 Zn1 O2 158.9(3) 4 2_656
O1 Zn1 O2 86.8(3) 4 3_656
O1 Zn1 N1 101.0(3) 4 .
O1 Zn1 N1 101.0(3) . .
O2 Zn1 Zn1 78.0(2) 3_656 3_656
O2 Zn1 Zn1 78.0(2) 2_656 3_656
O2 Zn1 O2 88.0(4) 2_656 3_656
N1 Zn1 Zn1 177.2(3) . 3_656
N1 Zn1 O2 100.0(3) . 3_656
N1 Zn1 O2 100.0(3) . 2_656
C1 O1 Zn1 124.6(5) . .
C1 O2 Zn1 128.8(6) . 3_656
C10 N1 Zn1 119.2(7) . .
C10 N1 Zn1 119.2(7) 4 .
C10 N1 C10 0.0(9) 4 .
C10 N1 C14 120.8(8) 4 4
C10 N1 C14 120.8(8) 4 .
C10 N1 C14 120.8(8) . .
C10 N1 C14 120.8(8) . 4
C14 N1 Zn1 120.1(7) . .
C14 N1 Zn1 120.1(7) 4 .
C14 N1 C14 0.0(7) 4 .
O1 C1 C2 115.5(8) . .
O2 C1 O1 127.1(8) . .
O2 C1 C2 117.4(8) . .
C3 C2 C1 120.1(8) . .
C3 C2 C7 118.5(8) . .
C7 C2 C1 121.4(8) . .
C2 C3 H3 121.5 . .
C4 C3 C2 117.0(9) . .
C4 C3 H3 121.5 . .
C3 C4 H4 118.4 . .
C5 C4 C3 123.3(9) . .
C5 C4 H4 118.4 . .
C4 C5 C6 119.3(8) . .
C4 C5 C8 120.8(8) . .
C6 C5 C8 119.9(8) . .
C5 C6 H6 119.0 . .
C7 C6 C5 122.0(9) . .
C7 C6 H6 119.0 . .
C2 C7 H7 120.2 . .
C6 C7 C2 119.7(10) . .
C6 C7 H7 120.2 . .
C8 C8 C5 122.2(4) 2_556 .
C8 C8 C9 121.0(5) 2_556 .
C9 C8 C5 116.8(7) . .
C8 C9 Br1 120.8(5) 4_565 .
C8 C9 Br1 120.8(5) . .
C8 C9 C8 118.0(10) . 4_565
N1 C10 H10 121.9(13) . .
N1 C10 C11 119.4(7) . .
N1 C10 C11 119.4(7) . 4
C11 C10 H10 118.7(13) . .
C11 C10 H10 118.7(13) 4 .
C11 C10 C11 0.0(10) 4 .
C10 C11 H11 118.8(13) . .
C12 C11 C10 119.7(7) . .
C12 C11 H11 121.6(14) . .
C11 C12 C11 0.0(10) 4 .
C11 C12 C15 120.4(11) 4 .
C11 C12 C15 120.4(11) . .
C13 C12 C11 120.3(9) 4 4
C13 C12 C11 120.3(9) . .
C13 C12 C11 120.3(9) 4 .
C13 C12 C11 120.3(9) . 4
C13 C12 C13 0.0(11) 4 .
C13 C12 C15 119.3(12) 4 .
C13 C12 C15 119.3(12) . .
C12 C13 C14 120.2(9) . .
C12 C13 C14 120.2(9) . 4
C12 C13 C16 123.9(11) . .
C14 C13 C14 0.0(10) 4 .
C16 C13 C14 115.9(10) . .
C16 C13 C14 115.9(10) . 4
N1 C14 C13 119.7(8) . .
N1 C14 H14 120.2 . .
C13 C14 H14 120.2 . .
C12 C15 H15A 108.7 . .
C12 C15 H15B 108.7 . .
C15 C15 C12 114.4(16) 3_655 .
C15 C15 H15A 108.7 3_655 .
C15 C15 H15B 108.7 3_655 .
H15A C15 H15B 107.6 . .
C13 C16 C13 0.0(10) 4 .

loop_
_geom_bond_atom_site_label_1
_geom_bond_atom_site_label_2
_geom_bond_distance
_geom_bond_site_symmetry_2
Br1 C9 1.900(12) .
Zn1 Zn1 2.951(3) 3_656
Zn1 O1 2.013(6) 4
Zn1 O1 2.013(6) .
Zn1 O2 2.057(6) 2_656
Zn1 O2 2.057(6) 3_656
Zn1 N1 2.033(9) .
O1 C1 1.291(10) .
O2 Zn1 2.057(6) 3_656
O2 C1 1.172(9) .
N1 C10 1.354(10) 4
N1 C10 1.354(10) .
N1 C14 1.354(11) 4
N1 C14 1.354(11) .
C1 C2 1.494(12) .
C2 C3 1.410(13) .
C2 C7 1.433(13) .
C3 H3 0.9500 .
C3 C4 1.391(12) .
C4 H4 0.9500 .
C4 C5 1.337(13) .
C5 C6 1.363(13) .
C5 C8 1.566(11) .
C6 H6 0.9500 .
C6 C7 1.334(12) .
C7 H7 0.9500 .
C8 C8 1.279(15) 2_556
C8 C9 1.417(10) .
C9 C8 1.417(10) 4_565
C10 H10 0.9500(10) .
C10 C11 1.391(12) .
C10 C11 1.391(12) 4
C11 H11 0.9500(10) .
C11 C12 1.363(12) .
C12 C11 1.363(12) 4
C12 C13 1.346(12) .
C12 C13 1.346(12) 4
C12 C15 1.56(2) .
C13 C14 1.383(12) 4
C13 C14 1.383(12) .
C13 C16 1.372(16) .
C14 H14 0.9500 .
C15 C15 1.54(4) 3_655
C15 H15A 0.9900 .
C15 H15B 0.9900 .
C16 C13 1.372(16) 4

loop_
_geom_torsion_atom_site_label_1
_geom_torsion_atom_site_label_2
_geom_torsion_atom_site_label_3
_geom_torsion_atom_site_label_4
_geom_torsion
_geom_torsion_site_symmetry_1
_geom_torsion_site_symmetry_4
Zn1 O1 C1 O2 -8.3(12) . .
Zn1 O1 C1 C2 173.1(5) . .
Zn1 O2 C1 O1 10.2(13) 3_656 .
Zn1 O2 C1 C2 -171.2(5) 3_656 .
Zn1 N1 C10 C11 180.000(1) . 4
Zn1 N1 C10 C11 180.000(1) . .
Zn1 N1 C14 C13 180.000(1) . .
O1 C1 C2 C3 -178.1(8) . .
O1 C1 C2 C7 -0.2(12) . .
O2 C1 C2 C3 3.1(12) . .
O2 C1 C2 C7 -179.0(9) . .
N1 C10 C11 C12 0.000(1) . .
C1 C2 C3 C4 175.2(9) . .
C1 C2 C7 C6 -172.7(9) . .
C2 C3 C4 C5 -2.1(16) . .
C3 C2 C7 C6 5.1(16) . .
C3 C4 C5 C6 4.6(16) . .
C3 C4 C5 C8 -177.9(9) . .
C4 C5 C6 C7 -2.0(15) . .
C4 C5 C8 C8 -85.5(15) . 2_556
C4 C5 C8 C9 93.8(12) . .
C5 C6 C7 C2 -2.9(16) . .
C5 C8 C9 Br1 -4.2(15) . .
C5 C8 C9 C8 -176.9(8) . 4_565
C6 C5 C8 C8 92.0(15) . 2_556
C6 C5 C8 C9 -88.7(12) . .
C7 C2 C3 C4 -2.7(15) . .
C8 C5 C6 C7 -179.5(9) . .
C8 C8 C9 Br1 175.2(12) 2_556 .
C8 C8 C9 C8 2(2) 2_556 4_565
C10 N1 C10 C11 0(100) 4 4
C10 N1 C10 C11 0(100) 4 .
C10 N1 C14 C13 0.000(1) 4 .
C10 N1 C14 C13 0.000(1) . .
C10 C11 C12 C11 0(100) . 4
C10 C11 C12 C13 0.000(1) . 4
C10 C11 C12 C13 0.000(1) . .
C10 C11 C12 C15 180.000(1) . .
C11 C10 C11 C12 0(100) 4 .
C11 C12 C13 C14 0.000(1) . .
C11 C12 C13 C14 0.000(1) 4 4
C11 C12 C13 C14 0.000(1) 4 .
C11 C12 C13 C14 0.000(1) . 4
C11 C12 C13 C16 180.000(1) 4 .
C11 C12 C13 C16 180.000(1) . .
C11 C12 C15 C15 180.000(1) . 3_655
C11 C12 C15 C15 180.000(1) 4 3_655
C12 C13 C14 N1 0.000(1) . .
C12 C13 C16 C13 0(100) . 4
C13 C12 C13 C14 0(100) 4 4
C13 C12 C13 C14 0(100) 4 .
C13 C12 C13 C16 0(100) 4 .
C13 C12 C15 C15 0.000(1) . 3_655
C13 C12 C15 C15 0.000(1) 4 3_655
C14 N1 C10 C11 0.000(1) . 4
C14 N1 C10 C11 0.000(1) . .
C14 N1 C10 C11 0.000(1) 4 .
C14 N1 C10 C11 0.000(1) 4 4
C14 N1 C14 C13 0(100) 4 .
C14 C13 C14 N1 0(100) 4 .
C14 C13 C16 C13 0(100) . 4
C14 C13 C16 C13 0(100) 4 4
C15 C12 C13 C14 180.000(1) . .
C15 C12 C13 C14 180.000(1) . 4
C15 C12 C13 C16 0.000(1) . .
C16 C13 C14 N1 180.000(1) . .

loop_
_smtbx_masks_void_nr
_smtbx_masks_void_average_x
_smtbx_masks_void_average_y
_smtbx_masks_void_average_z
_smtbx_masks_void_volume
_smtbx_masks_void_count_electrons
1 -0.673 -0.802 -0.333 2087.4 974.9
